data_4307284
loop_
_publ_author_name
'Finith E. Jernigan'
'Nathan A. Sieracki'
'Michael T. Taylor'
'Aaron S. Jenkins'
'Sharon E. Engel'
'Brittany W. Rowe'
'Fernando A. Jov\'e'
'Glenn P. A. Yap'
'Elizabeth T. Papish'
'Gregory M. Ferrence'

_publ_section_title
;
Sterically Bulky Tris(triazolyl)borate Ligands as Water-Soluble Analogues
of Tris(pyrazolyl)borate
;
_journal_name_full 'Inorganic Chemistry'
_journal_page_first 360
_journal_page_last 362
_journal_paper_doi 10.1021/ic061828a
_journal_volume 46
_journal_year 2007
_chemical_formula_sum 'C7 H13 N3'
_chemical_formula_weight 139.20
_chemical_name_systematic
; 
 ? 
;
_space_group_IT_number 14
_symmetry_cell_setting monoclinic
_symmetry_space_group_name_Hall '-P 2ybc'
_symmetry_space_group_name_H-M 'P 1 21/c 1'
_atom_sites_solution_hydrogens geom
_atom_sites_solution_primary direct
_atom_sites_solution_secondary difmap
_audit_creation_method SHELXL-97
_cell_angle_alpha 90.00
_cell_angle_beta 116.933(3)
_cell_angle_gamma 90.00
_cell_formula_units_Z 4
_cell_length_a 9.892(2)
_cell_length_b 9.193(2)
_cell_length_c 9.772(2)
_cell_measurement_reflns_used 1023
_cell_measurement_temperature 120(2)
_cell_measurement_theta_max 28.14
_cell_measurement_theta_min 2.31
_cell_volume 792.3(3)
_computing_cell_refinement 'SHELXTL, Sheldrick (2001)'
_computing_data_collection 'SMART, Bruker (2002)'
_computing_data_reduction 'SHELXTL, Sheldrick (2001)'
_computing_molecular_graphics 'SHELXTL, Sheldrick (2001)'
_computing_publication_material 'SHELXTL, Sheldrick (2001)'
_computing_structure_refinement 'SHELXL-97 (Sheldrick, 1997)'
_computing_structure_solution 'SHELXS-97 (Sheldrick, 1990)'
_diffrn_ambient_temperature 120(2)
_diffrn_detector_area_resol_mean 836.6
_diffrn_measured_fraction_theta_full 0.950
_diffrn_measured_fraction_theta_max 0.950
_diffrn_measurement_device_type 'Bruker AXS APEX diffractometer'
_diffrn_measurement_method \w
_diffrn_radiation_monochromator graphite
_diffrn_radiation_source 'fine-focus sealed tube'
_diffrn_radiation_type MoK\a
_diffrn_radiation_wavelength 0.71073
_diffrn_reflns_av_R_equivalents 0.0595
_diffrn_reflns_av_sigmaI/netI 0.0441
_diffrn_reflns_limit_h_max 13
_diffrn_reflns_limit_h_min -12
_diffrn_reflns_limit_k_max 11
_diffrn_reflns_limit_k_min -12
_diffrn_reflns_limit_l_max 13
_diffrn_reflns_limit_l_min -12
_diffrn_reflns_number 8578
_diffrn_reflns_theta_full 28.24
_diffrn_reflns_theta_max 28.24
_diffrn_reflns_theta_min 3.20
_diffrn_standards_decay_% <1
_exptl_absorpt_coefficient_mu 0.074
_exptl_absorpt_correction_T_max 0.9911
_exptl_absorpt_correction_T_min 0.9853
_exptl_absorpt_correction_type multi-scan
_exptl_absorpt_process_details 'SADABS, Sheldrick (2003)'
_exptl_crystal_colour colourless
_exptl_crystal_density_diffrn 1.167
_exptl_crystal_density_method 'not measured'
_exptl_crystal_description block
_exptl_crystal_F_000 304
_exptl_crystal_size_max 0.20
_exptl_crystal_size_mid 0.18
_exptl_crystal_size_min 0.12
_refine_diff_density_max 0.425
_refine_diff_density_min -0.215
_refine_diff_density_rms 0.054
_refine_ls_extinction_method none
_refine_ls_goodness_of_fit_ref 1.068
_refine_ls_hydrogen_treatment constr
_refine_ls_matrix_type full
_refine_ls_number_parameters 99
_refine_ls_number_reflns 1854
_refine_ls_number_restraints 0
_refine_ls_restrained_S_all 1.068
_refine_ls_R_factor_all 0.0549
_refine_ls_R_factor_gt 0.0480
_refine_ls_shift/su_max 0.000
_refine_ls_shift/su_mean 0.000
_refine_ls_structure_factor_coef Fsqd
_refine_ls_weighting_details 'calc w=1/[\s^2^(Fo^2^)+(0.0675P)^2^+0.1925P] where P=(Fo^2^+2Fc^2^)/3'
_refine_ls_weighting_scheme calc
_refine_ls_wR_factor_gt 0.1227
_refine_ls_wR_factor_ref 0.1283
_reflns_number_gt 1595
_reflns_number_total 1854
_reflns_threshold_expression >2sigma(I)
_cod_data_source_file ic061828asi20060925_042151.cif
_cod_data_source_block lizp008a
_cod_depositor_comments
;
The following automatic conversions were performed:
'_symmetry_cell_setting' value 'Monoclinic' changed to 'monoclinic'
according to '/home/saulius/struct/CIF-dictionaries/cif_core.dic'
dictionary named 'cif_core.dic' version 2.4.1 from 2010-06-29.

Automatic conversion script
Id: cif_fix_enum 1527 2010-12-29 10:47:43Z saulius 
;
_cod_original_cell_volume 792.2(3)
_cod_database_code 4307284

loop_
_symmetry_equiv_pos_as_xyz
'x, y, z'
'-x, y+1/2, -z+1/2'
'-x, -y, -z'
'x, -y-1/2, z-1/2'

loop_
_atom_site_label
_atom_site_type_symbol
_atom_site_fract_x
_atom_site_fract_y
_atom_site_fract_z
_atom_site_U_iso_or_equiv
_atom_site_adp_type
_atom_site_occupancy
_atom_site_symmetry_multiplicity
_atom_site_calc_flag
_atom_site_refinement_flags
_atom_site_disorder_assembly
_atom_site_disorder_group
N1 N 0.75351(12) 0.08140(11) 0.40750(12) 0.0188(3) Uani 1 1 d . . .
N2 N 0.70977(12) 0.22373(12) 0.39796(12) 0.0186(3) Uani 1 1 d . . .
H2 H 0.7071(19) 0.2662(19) 0.482(2) 0.032(4) Uiso 1 1 d . . .
N3 N 0.71717(12) 0.18035(11) 0.18219(11) 0.0173(3) Uani 1 1 d . . .
C1 C 0.68870(13) 0.28067(13) 0.26398(13) 0.0172(3) Uani 1 1 d . . .
C2 C 0.75664(13) 0.06014(13) 0.27517(13) 0.0154(3) Uani 1 1 d . . .
C3 C 0.63966(16) 0.43303(14) 0.21481(15) 0.0241(3) Uani 1 1 d . . .
H3A H 0.6712 0.4619 0.1370 0.036 Uiso 1 1 calc R . .
H3B H 0.6865 0.4980 0.3036 0.036 Uiso 1 1 calc R . .
H3C H 0.5290 0.4395 0.1714 0.036 Uiso 1 1 calc R . .
C4 C 0.80103(14) -0.08256(13) 0.23096(13) 0.0174(3) Uani 1 1 d . . .
C5 C 0.85854(17) -0.18814(14) 0.36631(16) 0.0249(3) Uani 1 1 d . . .
H5A H 0.7774 -0.2079 0.3950 0.037 Uiso 1 1 calc R . .
H5B H 0.9453 -0.1450 0.4538 0.037 Uiso 1 1 calc R . .
H5C H 0.8898 -0.2793 0.3370 0.037 Uiso 1 1 calc R . .
C6 C 0.66085(15) -0.14793(14) 0.09663(15) 0.0231(3) Uani 1 1 d . . .
H6A H 0.5805 -0.1624 0.1277 0.035 Uiso 1 1 calc R . .
H6B H 0.6876 -0.2417 0.0677 0.035 Uiso 1 1 calc R . .
H6C H 0.6250 -0.0815 0.0088 0.035 Uiso 1 1 calc R . .
C7 C 0.92748(15) -0.05507(14) 0.18383(15) 0.0219(3) Uani 1 1 d . . .
H7A H 0.9555 -0.1471 0.1527 0.033 Uiso 1 1 calc R . .
H7B H 1.0162 -0.0141 0.2710 0.033 Uiso 1 1 calc R . .
H7C H 0.8914 0.0135 0.0977 0.033 Uiso 1 1 calc R . .

loop_
_atom_site_aniso_label
_atom_site_aniso_U_11
_atom_site_aniso_U_22
_atom_site_aniso_U_33
_atom_site_aniso_U_23
_atom_site_aniso_U_13
_atom_site_aniso_U_12
N1 0.0244(5) 0.0189(5) 0.0161(5) -0.0002(4) 0.0116(4) 0.0017(4)
N2 0.0256(6) 0.0194(5) 0.0142(5) -0.0007(4) 0.0119(4) 0.0015(4)
N3 0.0214(5) 0.0182(5) 0.0143(5) -0.0005(4) 0.0097(4) -0.0013(4)
C1 0.0189(6) 0.0194(6) 0.0144(5) -0.0002(4) 0.0085(4) -0.0011(4)
C2 0.0159(5) 0.0182(6) 0.0132(5) -0.0007(4) 0.0075(4) -0.0026(4)
C3 0.0356(7) 0.0197(6) 0.0207(6) 0.0021(5) 0.0161(6) 0.0037(5)
C4 0.0208(6) 0.0179(6) 0.0166(6) -0.0012(4) 0.0112(5) -0.0015(4)
C5 0.0342(7) 0.0189(6) 0.0252(7) 0.0037(5) 0.0166(6) 0.0032(5)
C6 0.0244(6) 0.0240(7) 0.0230(6) -0.0072(5) 0.0127(5) -0.0045(5)
C7 0.0235(6) 0.0233(6) 0.0240(6) -0.0030(5) 0.0153(5) -0.0011(5)

loop_
_atom_type_symbol
_atom_type_description
_atom_type_scat_dispersion_real
_atom_type_scat_dispersion_imag
_atom_type_scat_source
C C 0.0033 0.0016 'International Tables Vol C Tables 4.2.6.8 and 6.1.1.4'
H H 0.0000 0.0000 'International Tables Vol C Tables 4.2.6.8 and 6.1.1.4'
N N 0.0061 0.0033 'International Tables Vol C Tables 4.2.6.8 and 6.1.1.4'

loop_
_geom_angle_atom_site_label_1
_geom_angle_atom_site_label_2
_geom_angle_atom_site_label_3
_geom_angle
_geom_angle_site_symmetry_1
_geom_angle_site_symmetry_3
_geom_angle_publ_flag
C2 N1 N2 102.80(10) . . ?
C1 N2 N1 110.23(10) . . ?
C1 N3 C2 103.58(10) . . ?
N3 C1 N2 109.60(11) . . ?
N3 C1 C3 125.76(11) . . ?
N2 C1 C3 124.63(11) . . ?
N1 C2 N3 113.80(10) . . ?
N1 C2 C4 123.22(11) . . ?
N3 C2 C4 122.98(10) . . ?
C2 C4 C5 110.33(10) . . ?
C2 C4 C7 108.97(10) . . ?
C5 C4 C7 109.23(10) . . ?
C2 C4 C6 108.55(10) . . ?
C5 C4 C6 109.23(10) . . ?
C7 C4 C6 110.52(10) . . ?

loop_
_geom_bond_atom_site_label_1
_geom_bond_atom_site_label_2
_geom_bond_distance
_geom_bond_site_symmetry_2
_geom_bond_publ_flag
N1 C2 1.3220(15) . ?
N1 N2 1.3679(15) . ?
N2 C1 1.3357(15) . ?
N3 C1 1.3313(15) . ?
N3 C2 1.3703(15) . ?
C1 C3 1.4889(17) . ?
C2 C4 1.5073(16) . ?
C4 C5 1.5275(17) . ?
C4 C7 1.5371(17) . ?
C4 C6 1.5356(17) . ?

loop_
_geom_torsion_atom_site_label_1
_geom_torsion_atom_site_label_2
_geom_torsion_atom_site_label_3
_geom_torsion_atom_site_label_4
_geom_torsion
_geom_torsion_site_symmetry_1
_geom_torsion_site_symmetry_2
_geom_torsion_site_symmetry_3
_geom_torsion_site_symmetry_4
_geom_torsion_publ_flag
C2 N1 N2 C1 0.11(13) . . . . ?
C2 N3 C1 N2 -0.06(13) . . . . ?
C2 N3 C1 C3 -179.62(12) . . . . ?
N1 N2 C1 N3 -0.03(14) . . . . ?
N1 N2 C1 C3 179.54(11) . . . . ?
N2 N1 C2 N3 -0.15(13) . . . . ?
N2 N1 C2 C4 179.26(10) . . . . ?
C1 N3 C2 N1 0.14(13) . . . . ?
C1 N3 C2 C4 -179.28(11) . . . . ?
N1 C2 C4 C5 -6.85(16) . . . . ?
N3 C2 C4 C5 172.51(11) . . . . ?
N1 C2 C4 C7 -126.77(12) . . . . ?
N3 C2 C4 C7 52.59(14) . . . . ?
N1 C2 C4 C6 112.81(13) . . . . ?
N3 C2 C4 C6 -67.83(14) . . . . ?

loop_
_cod_related_entry_id
_cod_related_entry_database
_cod_related_entry_code
1 ChemSpider 18990779
